data_2228016
loop_
_publ_author_name
'Choi, Hong Dae'
'Seo, Pil Ja'
'Son, Byeng Wha'
'Lee, Uk'

_publ_section_title
;
 5-Ethyl-3-(4-Fluorophenylsulfonyl)-2-methyl-1-benzofuran
;
_journal_coeditor_code SU2211
_journal_issue 10
_journal_name_full 'Acta Crystallographica Section E'
_journal_page_first o2575
_journal_paper_doi 10.1107/S1600536810036391
_journal_volume 66
_journal_year 2010
_chemical_formula_iupac 'C17 H15 F O3 S'
_chemical_formula_moiety 'C17 H15 F O3 S'
_chemical_formula_sum 'C17 H15 F O3 S'
_chemical_formula_weight 318.35
_chemical_name_systematic
;
5-Ethyl-3-(4-Fluorophenylsulfonyl)-2-methyl-1-benzofuran
;
_space_group_IT_number 2
_symmetry_cell_setting triclinic
_symmetry_space_group_name_Hall '-P 1'
_symmetry_space_group_name_H-M 'P -1'
_atom_sites_solution_hydrogens difmap
_atom_sites_solution_primary direct
_atom_sites_solution_secondary difmap
_cell_angle_alpha 66.4870(10)
_cell_angle_beta 82.9980(10)
_cell_angle_gamma 67.9640(10)
_cell_formula_units_Z 2
_cell_length_a 8.00420(10)
_cell_length_b 9.7114(2)
_cell_length_c 11.3741(2)
_cell_measurement_reflns_used 6492
_cell_measurement_temperature 173(2)
_cell_measurement_theta_max 28.22
_cell_measurement_theta_min 2.45
_cell_volume 751.10(2)
_computing_cell_refinement '<i>SAINT</i> (Bruker, 2009)'
_computing_data_collection '<i>APEX2</i> (Bruker, 2009)'
_computing_data_reduction '<i>SAINT</i> (Bruker, 2009)'
_computing_molecular_graphics '<i>ORTEP-3</i> (Farrugia, 1997) and <i>DIAMOND</i> (Brandenburg, 1998)'
_computing_publication_material '<i>SHELXL97</i> (Sheldrick, 2008)'
_computing_structure_refinement '<i>SHELXL97</i> (Sheldrick, 2008)'
_computing_structure_solution '<i>SHELXS97</i> (Sheldrick, 2008)'
_diffrn_ambient_temperature 173(2)
_diffrn_detector_area_resol_mean 10.0
_diffrn_measured_fraction_theta_full 0.998
_diffrn_measured_fraction_theta_max 0.998
_diffrn_measurement_device_type 'Bruker SMART APEXII CCD'
_diffrn_measurement_method '\f and \w scans'
_diffrn_radiation_monochromator 'graphite multilayer'
_diffrn_radiation_source 'rotating anode'
_diffrn_radiation_type MoK\a
_diffrn_radiation_wavelength 0.71073
_diffrn_reflns_av_R_equivalents 0.0269
_diffrn_reflns_av_sigmaI/netI 0.0233
_diffrn_reflns_limit_h_max 10
_diffrn_reflns_limit_h_min -10
_diffrn_reflns_limit_k_max 12
_diffrn_reflns_limit_k_min -12
_diffrn_reflns_limit_l_max 15
_diffrn_reflns_limit_l_min -15
_diffrn_reflns_number 13998
_diffrn_reflns_theta_full 28.26
_diffrn_reflns_theta_max 28.26
_diffrn_reflns_theta_min 1.95
_diffrn_standards_number 0
_exptl_absorpt_coefficient_mu 0.236
_exptl_absorpt_correction_T_max 0.9460
_exptl_absorpt_correction_T_min 0.9294
_exptl_absorpt_correction_type multi-scan
_exptl_absorpt_process_details '(SADABS; Bruker, 2009)'
_exptl_crystal_colour colourless
_exptl_crystal_density_diffrn 1.408
_exptl_crystal_density_method 'not measured'
_exptl_crystal_description block
_exptl_crystal_F_000 332
_exptl_crystal_size_max 0.31
_exptl_crystal_size_mid 0.25
_exptl_crystal_size_min 0.24
_refine_diff_density_max 0.329
_refine_diff_density_min -0.384
_refine_ls_extinction_method none
_refine_ls_goodness_of_fit_ref 1.038
_refine_ls_hydrogen_treatment constr
_refine_ls_matrix_type full
_refine_ls_number_parameters 201
_refine_ls_number_reflns 3722
_refine_ls_number_restraints 0
_refine_ls_restrained_S_all 1.038
_refine_ls_R_factor_all 0.0424
_refine_ls_R_factor_gt 0.0368
_refine_ls_shift/su_max 0.001
_refine_ls_shift/su_mean 0.000
_refine_ls_structure_factor_coef Fsqd
_refine_ls_weighting_details 'calc w=1/[\s^2^(Fo^2^)+(0.0517P)^2^+0.2601P] where P=(Fo^2^+2Fc^2^)/3'
_refine_ls_weighting_scheme calc
_refine_ls_wR_factor_gt 0.0975
_refine_ls_wR_factor_ref 0.1018
_reflns_number_gt 3264
_reflns_number_total 3722
_reflns_threshold_expression I>2\s(I)
_cod_data_source_file su2211.cif
_cod_data_source_block I
_cod_original_sg_symbol_H-M 'P -1 '
_cod_database_code 2228016
_cod_database_fobs_code 2228016

loop_
_symmetry_equiv_pos_as_xyz
'x, y, z'
'-x, -y, -z'

loop_
_atom_site_type_symbol
_atom_site_label
_atom_site_fract_x
_atom_site_fract_y
_atom_site_fract_z
_atom_site_U_iso_or_equiv
_atom_site_adp_type
_atom_site_calc_flag
_atom_site_refinement_flags
_atom_site_occupancy
_atom_site_disorder_assembly
_atom_site_disorder_group
S S1 0.53064(4) 0.61417(4) 0.69284(3) 0.02667(10) Uani d . 1 . .
F F1 0.02306(15) 0.28696(12) 0.93170(10) 0.0495(3) Uani d . 1 . .
O O1 0.26044(14) 1.07835(12) 0.57702(10) 0.0326(2) Uani d . 1 . .
O O2 0.61844(14) 0.55702(13) 0.59437(10) 0.0352(2) Uani d . 1 . .
O O3 0.63741(14) 0.59481(13) 0.79503(10) 0.0354(2) Uani d . 1 . .
C C1 0.39955(18) 0.81537(16) 0.61842(12) 0.0255(3) Uani d . 1 . .
C C2 0.29794(17) 0.88735(16) 0.49822(12) 0.0261(3) Uani d . 1 . .
C C3 0.26704(18) 0.83239(17) 0.40981(13) 0.0290(3) Uani d . 1 . .
H H3 0.3221 0.7221 0.4220 0.035 Uiso calc R 1 . .
C C4 0.15386(19) 0.94248(19) 0.30318(13) 0.0331(3) Uani d . 1 . .
C C5 0.0762(2) 1.10491(19) 0.28633(15) 0.0381(3) Uani d . 1 . .
H H5 0.0007 1.1788 0.2126 0.046 Uiso calc R 1 . .
C C6 0.1050(2) 1.16199(18) 0.37250(15) 0.0371(3) Uani d . 1 . .
H H6 0.0517 1.2724 0.3600 0.045 Uiso calc R 1 . .
C C7 0.21583(18) 1.04904(17) 0.47799(13) 0.0295(3) Uani d . 1 . .
C C8 0.37157(18) 0.93495(17) 0.66117(13) 0.0285(3) Uani d . 1 . .
C C9 0.1224(2) 0.8853(2) 0.20518(15) 0.0438(4) Uani d . 1 . .
H H9A 0.0020 0.9550 0.1632 0.053 Uiso calc R 1 . .
H H9B 0.1225 0.7745 0.2496 0.053 Uiso calc R 1 . .
C C10 0.2631(2) 0.8871(2) 0.10352(16) 0.0450(4) Uani d . 1 . .
H H10A 0.2596 0.9975 0.0562 0.067 Uiso calc R 1 . .
H H10B 0.2381 0.8462 0.0441 0.067 Uiso calc R 1 . .
H H10C 0.3828 0.8187 0.1444 0.067 Uiso calc R 1 . .
C C11 0.4355(2) 0.9415(2) 0.77493(15) 0.0372(3) Uani d . 1 . .
H H11A 0.4909 0.8320 0.8383 0.056 Uiso calc R 1 . .
H H11B 0.3331 1.0027 0.8127 0.056 Uiso calc R 1 . .
H H11C 0.5246 0.9942 0.7491 0.056 Uiso calc R 1 . .
C C12 0.37463(18) 0.51746(15) 0.76302(12) 0.0267(3) Uani d . 1 . .
C C13 0.3061(2) 0.45940(16) 0.69364(13) 0.0314(3) Uani d . 1 . .
H H13 0.3415 0.4729 0.6081 0.038 Uiso calc R 1 . .
C C14 0.1857(2) 0.38180(17) 0.75030(15) 0.0358(3) Uani d . 1 . .
H H14 0.1357 0.3425 0.7044 0.043 Uiso calc R 1 . .
C C15 0.1402(2) 0.36313(17) 0.87531(15) 0.0350(3) Uani d . 1 . .
C C16 0.2084(2) 0.41710(18) 0.94653(14) 0.0344(3) Uani d . 1 . .
H H16 0.1758 0.3997 1.0330 0.041 Uiso calc R 1 . .
C C17 0.32586(19) 0.49745(17) 0.88873(13) 0.0302(3) Uani d . 1 . .
H H17 0.3729 0.5387 0.9346 0.036 Uiso calc R 1 . .

loop_
_atom_site_aniso_label
_atom_site_aniso_U_11
_atom_site_aniso_U_22
_atom_site_aniso_U_33
_atom_site_aniso_U_12
_atom_site_aniso_U_13
_atom_site_aniso_U_23
S1 0.02624(17) 0.02837(17) 0.02451(17) -0.00613(13) -0.00164(12) -0.01197(13)
F1 0.0537(6) 0.0503(6) 0.0491(6) -0.0316(5) 0.0016(5) -0.0115(5)
O1 0.0343(5) 0.0282(5) 0.0366(5) -0.0118(4) 0.0075(4) -0.0151(4)
O2 0.0347(5) 0.0364(5) 0.0325(5) -0.0060(4) 0.0044(4) -0.0186(4)
O3 0.0327(5) 0.0419(6) 0.0319(5) -0.0118(4) -0.0074(4) -0.0135(4)
C1 0.0258(6) 0.0270(6) 0.0248(6) -0.0096(5) 0.0020(5) -0.0112(5)
C2 0.0233(6) 0.0285(6) 0.0239(6) -0.0093(5) 0.0032(5) -0.0082(5)
C3 0.0272(6) 0.0331(7) 0.0258(6) -0.0113(5) 0.0014(5) -0.0101(5)
C4 0.0253(6) 0.0458(8) 0.0250(6) -0.0145(6) 0.0023(5) -0.0093(6)
C5 0.0264(7) 0.0427(8) 0.0291(7) -0.0079(6) 0.0000(5) -0.0020(6)
C6 0.0296(7) 0.0283(7) 0.0391(8) -0.0049(6) 0.0051(6) -0.0050(6)
C7 0.0270(6) 0.0294(7) 0.0300(7) -0.0111(5) 0.0064(5) -0.0101(5)
C8 0.0270(6) 0.0324(7) 0.0300(7) -0.0134(5) 0.0074(5) -0.0151(5)
C9 0.0389(8) 0.0638(11) 0.0297(8) -0.0213(8) -0.0046(6) -0.0146(7)
C10 0.0487(9) 0.0479(9) 0.0336(8) -0.0118(8) 0.0014(7) -0.0161(7)
C11 0.0411(8) 0.0454(8) 0.0375(8) -0.0199(7) 0.0083(6) -0.0262(7)
C12 0.0279(6) 0.0235(6) 0.0256(6) -0.0050(5) -0.0036(5) -0.0092(5)
C13 0.0392(8) 0.0273(6) 0.0268(6) -0.0077(6) -0.0049(6) -0.0116(5)
C14 0.0448(8) 0.0291(7) 0.0369(8) -0.0136(6) -0.0068(6) -0.0135(6)
C15 0.0349(7) 0.0283(7) 0.0375(8) -0.0113(6) -0.0043(6) -0.0067(6)
C16 0.0341(7) 0.0367(7) 0.0274(7) -0.0094(6) -0.0014(6) -0.0098(6)
C17 0.0314(7) 0.0326(7) 0.0264(6) -0.0080(5) -0.0042(5) -0.0128(5)

loop_
_atom_type_symbol
_atom_type_description
_atom_type_scat_dispersion_real
_atom_type_scat_dispersion_imag
_atom_type_scat_source
C C 0.0033 0.0016 'International Tables Vol C Tables 4.2.6.8 and 6.1.1.4'
H H 0.0000 0.0000 'International Tables Vol C Tables 4.2.6.8 and 6.1.1.4'
O O 0.0106 0.0060 'International Tables Vol C Tables 4.2.6.8 and 6.1.1.4'
F F 0.0171 0.0103 'International Tables Vol C Tables 4.2.6.8 and 6.1.1.4'
S S 0.1246 0.1234 'International Tables Vol C Tables 4.2.6.8 and 6.1.1.4'

loop_
_geom_angle_atom_site_label_1
_geom_angle_atom_site_label_2
_geom_angle_atom_site_label_3
_geom_angle_site_symmetry_1
_geom_angle_site_symmetry_3
_geom_angle
_geom_angle_publ_flag
O3 S1 O2 . . 119.42(6) ?
O3 S1 C1 . . 109.13(6) ?
O2 S1 C1 . . 107.67(6) ?
O3 S1 C12 . . 107.56(6) ?
O2 S1 C12 . . 107.33(6) ?
C1 S1 C12 . . 104.80(6) ?
C8 O1 C7 . . 107.11(10) ?
C8 C1 C2 . . 107.43(12) ?
C8 C1 S1 . . 126.92(11) ?
C2 C1 S1 . . 125.65(10) ?
C7 C2 C3 . . 119.46(13) ?
C7 C2 C1 . . 104.60(12) ?
C3 C2 C1 . . 135.93(13) ?
C4 C3 C2 . . 118.67(13) ?
C4 C3 H3 . . 120.7 ?
C2 C3 H3 . . 120.7 ?
C3 C4 C5 . . 119.60(14) ?
C3 C4 C9 . . 119.24(15) ?
C5 C4 C9 . . 121.12(14) ?
C6 C5 C4 . . 122.72(14) ?
C6 C5 H5 . . 118.6 ?
C4 C5 H5 . . 118.6 ?
C5 C6 C7 . . 116.07(14) ?
C5 C6 H6 . . 122.0 ?
C7 C6 H6 . . 122.0 ?
O1 C7 C6 . . 125.99(13) ?
O1 C7 C2 . . 110.55(12) ?
C6 C7 C2 . . 123.46(14) ?
O1 C8 C1 . . 110.32(12) ?
O1 C8 C11 . . 115.33(12) ?
C1 C8 C11 . . 134.35(14) ?
C4 C9 C10 . . 112.95(14) ?
C4 C9 H9A . . 109.0 ?
C10 C9 H9A . . 109.0 ?
C4 C9 H9B . . 109.0 ?
C10 C9 H9B . . 109.0 ?
H9A C9 H9B . . 107.8 ?
C9 C10 H10A . . 109.5 ?
C9 C10 H10B . . 109.5 ?
H10A C10 H10B . . 109.5 ?
C9 C10 H10C . . 109.5 ?
H10A C10 H10C . . 109.5 ?
H10B C10 H10C . . 109.5 ?
C8 C11 H11A . . 109.5 ?
C8 C11 H11B . . 109.5 ?
H11A C11 H11B . . 109.5 ?
C8 C11 H11C . . 109.5 ?
H11A C11 H11C . . 109.5 ?
H11B C11 H11C . . 109.5 ?
C17 C12 C13 . . 121.14(14) ?
C17 C12 S1 . . 118.90(11) ?
C13 C12 S1 . . 119.93(11) ?
C14 C13 C12 . . 119.42(13) ?
C14 C13 H13 . . 120.3 ?
C12 C13 H13 . . 120.3 ?
C15 C14 C13 . . 118.15(13) ?
C15 C14 H14 . . 120.9 ?
C13 C14 H14 . . 120.9 ?
F1 C15 C16 . . 117.89(14) ?
F1 C15 C14 . . 118.60(14) ?
C16 C15 C14 . . 123.51(14) ?
C15 C16 C17 . . 118.15(13) ?
C15 C16 H16 . . 120.9 ?
C17 C16 H16 . . 120.9 ?
C16 C17 C12 . . 119.59(13) ?
C16 C17 H17 . . 120.2 ?
C12 C17 H17 . . 120.2 ?

loop_
_geom_bond_atom_site_label_1
_geom_bond_atom_site_label_2
_geom_bond_site_symmetry_2
_geom_bond_distance
_geom_bond_publ_flag
S1 O3 . 1.4366(10) ?
S1 O2 . 1.4380(10) ?
S1 C1 . 1.7302(13) ?
S1 C12 . 1.7656(14) ?
F1 C15 . 1.3542(17) ?
O1 C8 . 1.3642(17) ?
O1 C7 . 1.3811(17) ?
C1 C8 . 1.3652(18) ?
C1 C2 . 1.4496(18) ?
C2 C7 . 1.3874(19) ?
C2 C3 . 1.3947(19) ?
C3 C4 . 1.3932(19) ?
C3 H3 . 0.9500 ?
C4 C5 . 1.401(2) ?
C4 C9 . 1.510(2) ?
C5 C6 . 1.380(2) ?
C5 H5 . 0.9500 ?
C6 C7 . 1.382(2) ?
C6 H6 . 0.9500 ?
C8 C11 . 1.4802(19) ?
C9 C10 . 1.512(2) ?
C9 H9A . 0.9900 ?
C9 H9B . 0.9900 ?
C10 H10A . 0.9800 ?
C10 H10B . 0.9800 ?
C10 H10C . 0.9800 ?
C11 H11A . 0.9800 ?
C11 H11B . 0.9800 ?
C11 H11C . 0.9800 ?
C12 C17 . 1.3905(19) ?
C12 C13 . 1.3909(19) ?
C13 C14 . 1.385(2) ?
C13 H13 . 0.9500 ?
C14 C15 . 1.380(2) ?
C14 H14 . 0.9500 ?
C15 C16 . 1.375(2) ?
C16 C17 . 1.384(2) ?
C16 H16 . 0.9500 ?
C17 H17 . 0.9500 ?

loop_
_geom_hbond_atom_site_label_D
_geom_hbond_atom_site_label_H
_geom_hbond_atom_site_label_A
_geom_hbond_site_symmetry_A
_geom_hbond_distance_DH
_geom_hbond_distance_HA
_geom_hbond_distance_DA
_geom_hbond_angle_DHA
C13 H13 O2 2_666 0.95 2.40 3.3143(17) 161
C11 H11C Cg 2_676 0.98 2.66 3.491(2) 143

loop_
_geom_torsion_atom_site_label_1
_geom_torsion_atom_site_label_2
_geom_torsion_atom_site_label_3
_geom_torsion_atom_site_label_4
_geom_torsion_site_symmetry_1
_geom_torsion_site_symmetry_2
_geom_torsion_site_symmetry_3
_geom_torsion_site_symmetry_4
_geom_torsion
_geom_torsion_publ_flag
O3 S1 C1 C8 . . . . -11.72(15) ?
O2 S1 C1 C8 . . . . -142.73(12) ?
C12 S1 C1 C8 . . . . 103.23(13) ?
O3 S1 C1 C2 . . . . 168.62(11) ?
O2 S1 C1 C2 . . . . 37.61(13) ?
C12 S1 C1 C2 . . . . -76.43(12) ?
C8 C1 C2 C7 . . . . 0.31(14) ?
S1 C1 C2 C7 . . . . -179.97(10) ?
C8 C1 C2 C3 . . . . -178.43(15) ?
S1 C1 C2 C3 . . . . 1.3(2) ?
C7 C2 C3 C4 . . . . 0.01(19) ?
C1 C2 C3 C4 . . . . 178.61(14) ?
C2 C3 C4 C5 . . . . 0.9(2) ?
C2 C3 C4 C9 . . . . 178.68(13) ?
C3 C4 C5 C6 . . . . -0.9(2) ?
C9 C4 C5 C6 . . . . -178.63(14) ?
C4 C5 C6 C7 . . . . -0.1(2) ?
C8 O1 C7 C6 . . . . 179.79(13) ?
C8 O1 C7 C2 . . . . -0.01(15) ?
C5 C6 C7 O1 . . . . -178.77(13) ?
C5 C6 C7 C2 . . . . 1.0(2) ?
C3 C2 C7 O1 . . . . 178.81(11) ?
C1 C2 C7 O1 . . . . -0.18(14) ?
C3 C2 C7 C6 . . . . -1.0(2) ?
C1 C2 C7 C6 . . . . -179.99(13) ?
C7 O1 C8 C1 . . . . 0.22(15) ?
C7 O1 C8 C11 . . . . 179.75(11) ?
C2 C1 C8 O1 . . . . -0.33(15) ?
S1 C1 C8 O1 . . . . 179.95(9) ?
C2 C1 C8 C11 . . . . -179.74(15) ?
S1 C1 C8 C11 . . . . 0.6(2) ?
C3 C4 C9 C10 . . . . -86.77(18) ?
C5 C4 C9 C10 . . . . 91.01(18) ?
O3 S1 C12 C17 . . . . 24.49(13) ?
O2 S1 C12 C17 . . . . 154.16(11) ?
C1 S1 C12 C17 . . . . -91.56(12) ?
O3 S1 C12 C13 . . . . -153.99(11) ?
O2 S1 C12 C13 . . . . -24.32(13) ?
C1 S1 C12 C13 . . . . 89.96(12) ?
C17 C12 C13 C14 . . . . 0.7(2) ?
S1 C12 C13 C14 . . . . 179.12(11) ?
C12 C13 C14 C15 . . . . -0.9(2) ?
C13 C14 C15 F1 . . . . -179.79(13) ?
C13 C14 C15 C16 . . . . -0.1(2) ?
F1 C15 C16 C17 . . . . -178.93(13) ?
C14 C15 C16 C17 . . . . 1.4(2) ?
C15 C16 C17 C12 . . . . -1.6(2) ?
C13 C12 C17 C16 . . . . 0.6(2) ?
S1 C12 C17 C16 . . . . -177.84(10) ?

loop_
_cod_related_entry_id
_cod_related_entry_database
_cod_related_entry_code
1 ChemSpider 30656307
